data_7205366
loop_
_publ_author_name
'Jiang, Yun-Liang'
'Wang, Yu-Ling'
'Lin, Jing-Xiang'
'Liu, Qing-Yan'
'Lu, Zhang-Hui'
'Zhang, Na'
Jia-Jia-Wei,
'Li, Li-Qin'

_publ_section_title
;
 Syntheses, structures and properties of coordination polymers of
 cadmium(ii) with 4-methyl-1,2,4-triazole-3-thiol ligand
;
_journal_issue 5
_journal_name_full CrystEngComm
_journal_page_first 1697
_journal_paper_doi 10.1039/c0ce00431f
_journal_volume 13
_journal_year 2011
_chemical_formula_sum 'C3 H4 Cd Cl N3 S'
_chemical_formula_weight 262.00
_chemical_name_systematic
;
?
;
_space_group_IT_number 60
_symmetry_cell_setting orthorhombic
_symmetry_space_group_name_Hall '-P 2n 2ab'
_symmetry_space_group_name_H-M 'P b c n'
_atom_sites_solution_hydrogens geom
_atom_sites_solution_primary direct
_atom_sites_solution_secondary difmap
_audit_creation_method SHELXL-97
_cell_angle_alpha 90.00
_cell_angle_beta 90.00
_cell_angle_gamma 90.00
_cell_formula_units_Z 8
_cell_length_a 10.813(2)
_cell_length_b 7.6106(16)
_cell_length_c 17.770(4)
_cell_measurement_reflns_used 3688
_cell_measurement_temperature 296(2)
_cell_measurement_theta_max 28.92
_cell_measurement_theta_min 2.29
_cell_volume 1462.4(5)
_computing_cell_refinement 'Bruker SMART'
_computing_data_collection 'Bruker SMART'
_computing_data_reduction 'Bruker SAINT'
_computing_molecular_graphics 'Bruker SHELXTL'
_computing_publication_material 'Bruker SHELXTL'
_computing_structure_refinement 'SHELXL-97 (Sheldrick, 1997)'
_computing_structure_solution 'SHELXS-97 (Sheldrick, 1990)'
_diffrn_ambient_temperature 296(2)
_diffrn_measured_fraction_theta_full 0.937
_diffrn_measured_fraction_theta_max 0.937
_diffrn_measurement_device_type 'CCD area detector'
_diffrn_measurement_method 'phi and omega scans'
_diffrn_radiation_monochromator graphite
_diffrn_radiation_source 'fine-focus sealed tube'
_diffrn_radiation_type MoK\a
_diffrn_radiation_wavelength 0.71073
_diffrn_reflns_av_R_equivalents 0.0305
_diffrn_reflns_av_sigmaI/netI 0.0260
_diffrn_reflns_limit_h_max 12
_diffrn_reflns_limit_h_min -14
_diffrn_reflns_limit_k_max 10
_diffrn_reflns_limit_k_min -9
_diffrn_reflns_limit_l_max 23
_diffrn_reflns_limit_l_min -22
_diffrn_reflns_number 8344
_diffrn_reflns_theta_full 29.06
_diffrn_reflns_theta_max 29.06
_diffrn_reflns_theta_min 2.29
_exptl_absorpt_coefficient_mu 3.548
_exptl_absorpt_correction_T_max 0.461
_exptl_absorpt_correction_T_min 0.238
_exptl_absorpt_correction_type multi-scan
_exptl_absorpt_process_details '(SADABS; Bruker 2008)'
_exptl_crystal_colour colorless
_exptl_crystal_density_diffrn 2.380
_exptl_crystal_density_method 'not measured'
_exptl_crystal_description prism
_exptl_crystal_F_000 992
_exptl_crystal_size_max 0.47
_exptl_crystal_size_mid 0.36
_exptl_crystal_size_min 0.22
_refine_diff_density_max 0.512
_refine_diff_density_min -0.425
_refine_diff_density_rms 0.094
_refine_ls_extinction_coef 0.00141(16)
_refine_ls_extinction_expression Fc^*^=kFc[1+0.001xFc^2^\l^3^/sin(2\q)]^-1/4^
_refine_ls_extinction_method SHELXL
_refine_ls_goodness_of_fit_ref 1.005
_refine_ls_hydrogen_treatment constr
_refine_ls_matrix_type full
_refine_ls_number_parameters 83
_refine_ls_number_reflns 1841
_refine_ls_number_restraints 0
_refine_ls_restrained_S_all 1.005
_refine_ls_R_factor_all 0.0269
_refine_ls_R_factor_gt 0.0214
_refine_ls_shift/su_max 0.001
_refine_ls_shift/su_mean 0.000
_refine_ls_structure_factor_coef Fsqd
_refine_ls_weighting_details 'calc w=1/[\s^2^(Fo^2^)+(0.0242P)^2^+0.8183P] where P=(Fo^2^+2Fc^2^)/3'
_refine_ls_weighting_scheme calc
_refine_ls_wR_factor_gt 0.0492
_refine_ls_wR_factor_ref 0.0519
_reflns_number_gt 1594
_reflns_number_total 1841
_reflns_threshold_expression >2sigma(I)
_cod_data_source_file C0CE00431F.TXT
_cod_data_source_block Cd(MPTRZ)(m-Cl)
_cod_depositor_comments
;
The following automatic conversions were performed:
'_symmetry_cell_setting' value 'Orthorhombic' changed to 'orthorhombic'
according to '/home/saulius/struct/CIF-dictionaries/cif_core.dic'
dictionary named 'cif_core.dic' version 2.4.1 from
2010-06-29.

'_exptl_absorpt_correction_type' value 'Multi-scan' changed
to 'multi-scan' according to
'/home/saulius/struct/CIF-dictionaries/cif_core.dic' dictionary named
'cif_core.dic' version 2.4.1 from 2010-06-29.

Automatic conversion script
Id: cif_fix_enum 1555 2011-01-17 13:19:09Z saulius 
;
_cod_original_cell_volume 1462.3(5)
_cod_original_sg_symbol_H-M Pbcn
_cod_database_code 7205366

loop_
_symmetry_equiv_pos_as_xyz
'x, y, z'
'-x+1/2, -y+1/2, z+1/2'
'-x, y, -z+1/2'
'x+1/2, -y+1/2, -z'
'-x, -y, -z'
'x-1/2, y-1/2, -z-1/2'
'x, -y, z-1/2'
'-x-1/2, y-1/2, z'

loop_
_atom_site_label
_atom_site_type_symbol
_atom_site_fract_x
_atom_site_fract_y
_atom_site_fract_z
_atom_site_U_iso_or_equiv
_atom_site_adp_type
_atom_site_occupancy
_atom_site_symmetry_multiplicity
_atom_site_calc_flag
_atom_site_refinement_flags
_atom_site_disorder_assembly
_atom_site_disorder_group
Cd1 Cd 0.178551(16) 0.17230(2) 0.670668(10) 0.02452(8) Uani 1 1 d . . .
S1 S -0.05098(6) 0.18389(8) 0.63715(4) 0.02963(15) Uani 1 1 d . . .
N2 N -0.15154(18) -0.0436(3) 0.73800(11) 0.0238(4) Uani 1 1 d . . .
N3 N -0.08622(18) -0.1758(3) 0.63650(12) 0.0265(4) Uani 1 1 d . . .
C1 C -0.0972(2) -0.0175(3) 0.67206(13) 0.0235(5) Uani 1 1 d . . .
C2 C -0.1346(3) -0.2955(3) 0.68362(15) 0.0297(5) Uani 1 1 d . . .
H2B H -0.1388 -0.4153 0.6736 0.036 Uiso 1 1 calc R . .
C3 C -0.0396(3) -0.2070(4) 0.55993(15) 0.0412(7) Uani 1 1 d . . .
H3A H -0.0417 -0.3306 0.5492 0.062 Uiso 1 1 calc R . .
H3B H 0.0439 -0.1652 0.5562 0.062 Uiso 1 1 calc R . .
H3C H -0.0906 -0.1456 0.5244 0.062 Uiso 1 1 calc R . .
N1 N -0.17482(17) -0.2221(3) 0.74524(12) 0.0251(4) Uani 1 1 d . . .
Cl1 Cl 0.29574(7) -0.04261(8) 0.58955(4) 0.03716(17) Uani 1 1 d . . .

loop_
_atom_site_aniso_label
_atom_site_aniso_U_11
_atom_site_aniso_U_22
_atom_site_aniso_U_33
_atom_site_aniso_U_23
_atom_site_aniso_U_13
_atom_site_aniso_U_12
Cd1 0.02844(12) 0.01982(11) 0.02530(12) 0.00043(7) -0.00171(6) -0.00151(6)
S1 0.0280(3) 0.0287(3) 0.0321(3) 0.0086(3) 0.0009(3) -0.0007(2)
N2 0.0266(10) 0.0225(10) 0.0223(10) -0.0010(8) 0.0023(8) -0.0017(8)
N3 0.0281(10) 0.0301(12) 0.0214(10) -0.0043(8) 0.0020(8) -0.0023(8)
C1 0.0213(11) 0.0260(12) 0.0232(11) 0.0008(9) -0.0010(9) -0.0016(9)
C2 0.0315(13) 0.0246(13) 0.0329(14) -0.0036(10) 0.0034(11) -0.0032(10)
C3 0.0507(17) 0.0463(17) 0.0268(14) -0.0110(12) 0.0112(12) -0.0046(13)
N1 0.0285(11) 0.0212(10) 0.0257(11) 0.0000(8) 0.0021(8) -0.0028(8)
Cl1 0.0531(4) 0.0252(3) 0.0331(3) 0.0047(3) 0.0131(3) 0.0101(3)

loop_
_atom_type_symbol
_atom_type_description
_atom_type_scat_dispersion_real
_atom_type_scat_dispersion_imag
_atom_type_scat_source
C C 0.0033 0.0016 'International Tables Vol C Tables 4.2.6.8 and 6.1.1.4'
H H 0.0000 0.0000 'International Tables Vol C Tables 4.2.6.8 and 6.1.1.4'
N N 0.0061 0.0033 'International Tables Vol C Tables 4.2.6.8 and 6.1.1.4'
S S 0.1246 0.1234 'International Tables Vol C Tables 4.2.6.8 and 6.1.1.4'
Cl Cl 0.1484 0.1585 'International Tables Vol C Tables 4.2.6.8 and 6.1.1.4'
Cd Cd -0.8075 1.2024 'International Tables Vol C Tables 4.2.6.8 and 6.1.1.4'

loop_
_geom_angle_atom_site_label_1
_geom_angle_atom_site_label_2
_geom_angle_atom_site_label_3
_geom_angle
_geom_angle_site_symmetry_1
_geom_angle_site_symmetry_3
_geom_angle_publ_flag
N1 Cd1 N2 83.19(7) 6_667 3_556 ?
N1 Cd1 Cl1 104.43(6) 6_667 . ?
N2 Cd1 Cl1 90.21(5) 3_556 . ?
N1 Cd1 S1 143.28(5) 6_667 . ?
N2 Cd1 S1 93.73(5) 3_556 . ?
Cl1 Cd1 S1 112.17(3) . . ?
N1 Cd1 Cl1 89.71(6) 6_667 8_665 ?
N2 Cd1 Cl1 168.98(5) 3_556 8_665 ?
Cl1 Cd1 Cl1 99.75(3) . 8_665 ?
S1 Cd1 Cl1 86.92(2) . 8_665 ?
C1 S1 Cd1 99.59(8) . . ?
C1 N2 N1 108.01(19) . . ?
C1 N2 Cd1 124.46(16) . 3_556 ?
N1 N2 Cd1 127.14(14) . 3_556 ?
C2 N3 C1 106.0(2) . . ?
C2 N3 C3 126.9(2) . . ?
C1 N3 C3 126.9(2) . . ?
N2 C1 N3 108.4(2) . . ?
N2 C1 S1 125.35(19) . . ?
N3 C1 S1 126.28(17) . . ?
N1 C2 N3 111.3(2) . . ?
N1 C2 H2B 124.4 . . ?
N3 C2 H2B 124.4 . . ?
N3 C3 H3A 109.5 . . ?
N3 C3 H3B 109.5 . . ?
H3A C3 H3B 109.5 . . ?
N3 C3 H3C 109.5 . . ?
H3A C3 H3C 109.5 . . ?
H3B C3 H3C 109.5 . . ?
C2 N1 N2 106.32(19) . . ?
C2 N1 Cd1 128.31(17) . 6_557 ?
N2 N1 Cd1 121.50(14) . 6_557 ?
Cd1 Cl1 Cd1 106.02(3) . 8_655 ?

loop_
_geom_bond_atom_site_label_1
_geom_bond_atom_site_label_2
_geom_bond_distance
_geom_bond_site_symmetry_2
_geom_bond_publ_flag
Cd1 N1 2.322(2) 6_667 ?
Cd1 N2 2.328(2) 3_556 ?
Cd1 Cl1 2.5216(7) . ?
Cd1 S1 2.5538(8) . ?
Cd1 Cl1 2.6196(8) 8_665 ?
S1 C1 1.727(2) . ?
N2 C1 1.326(3) . ?
N2 N1 1.387(3) . ?
N2 Cd1 2.328(2) 3_556 ?
N3 C2 1.343(3) . ?
N3 C1 1.366(3) . ?
N3 C3 1.470(3) . ?
C2 N1 1.304(3) . ?
C2 H2B 0.9300 . ?
C3 H3A 0.9600 . ?
C3 H3B 0.9600 . ?
C3 H3C 0.9600 . ?
N1 Cd1 2.322(2) 6_557 ?
Cl1 Cd1 2.6196(8) 8_655 ?
